data_7021596
loop_
_publ_author_name
'Chai, Jianfang'
'Abboud, Khalil A.'
'Miller, Stephen A.'

_publ_section_title
;
 Sterically expanded CGC catalysts: substituent effects on ethylene and
 \a-olefin polymerization.
;
_journal_issue 25
_journal_name_full 'Dalton transactions (Cambridge, England : 2003)'
_journal_page_first 9139
_journal_page_last 9147
_journal_paper_doi 10.1039/c3dt50163a
_journal_volume 42
_journal_year 2013
_chemical_formula_sum 'C31 H45 Cl2 N Si Zr'
_chemical_formula_weight 621.89
_chemical_name_systematic
;
?
;
_space_group_IT_number 19
_symmetry_cell_setting orthorhombic
_symmetry_space_group_name_Hall 'P 2ac 2ab'
_symmetry_space_group_name_H-M 'P 21 21 21'
_atom_sites_solution_hydrogens geom
_atom_sites_solution_primary direct
_atom_sites_solution_secondary difmap
_audit_creation_method SHELXL-97
_audit_update_record
;
2009-11-02 # Formatted by publCIF
;
_cell_angle_alpha 90.00
_cell_angle_beta 90.00
_cell_angle_gamma 90.00
_cell_formula_units_Z 4
_cell_length_a 8.4408(15)
_cell_length_b 12.349(2)
_cell_length_c 30.170(5)
_cell_measurement_reflns_used 815
_cell_measurement_temperature 100(2)
_cell_measurement_theta_max 28.0
_cell_measurement_theta_min 2.0
_cell_volume 3144.8(9)
_computing_cell_refinement 'Bruker APEX2'
_computing_data_collection 'Bruker APEX2 (Bruker, 2008)'
_computing_data_reduction 'Bruker SAINT (Bruker, 2008)'
_computing_molecular_graphics 'Bruker SHELXTL'
_computing_publication_material 'Bruker SHELXTL'
_computing_structure_refinement 'Bruker SHELXTL'
_computing_structure_solution 'Bruker SHELXTL (Bruker, 2008)'
_diffrn_ambient_temperature 100(2)
_diffrn_measured_fraction_theta_full 1.000
_diffrn_measured_fraction_theta_max 1.000
_diffrn_measurement_device_type 'Bruker APEX-II CCD'
_diffrn_measurement_method '\w scans'
_diffrn_radiation_monochromator graphite
_diffrn_radiation_source 'fine-focus sealed tube'
_diffrn_radiation_type MoK\a
_diffrn_radiation_wavelength 0.71073
_diffrn_reflns_av_R_equivalents 0.0243
_diffrn_reflns_av_sigmaI/netI 0.0255
_diffrn_reflns_limit_h_max 10
_diffrn_reflns_limit_h_min -10
_diffrn_reflns_limit_k_max 16
_diffrn_reflns_limit_k_min -16
_diffrn_reflns_limit_l_max 39
_diffrn_reflns_limit_l_min -39
_diffrn_reflns_number 25282
_diffrn_reflns_theta_full 27.50
_diffrn_reflns_theta_max 27.50
_diffrn_reflns_theta_min 1.35
_exptl_absorpt_coefficient_mu 0.577
_exptl_absorpt_correction_T_max 0.9472
_exptl_absorpt_correction_T_min 0.8997
_exptl_absorpt_correction_type numerical
_exptl_absorpt_process_details 'based on measured indexed crystal faces, Bruker SHELXTL v6.12 (Bruker 2007)'
_exptl_crystal_colour gold
_exptl_crystal_density_diffrn 1.313
_exptl_crystal_density_method 'not measured'
_exptl_crystal_description cubes
_exptl_crystal_F_000 1304
_exptl_crystal_size_max 0.19
_exptl_crystal_size_mid 0.15
_exptl_crystal_size_min 0.10
_refine_diff_density_max 0.457
_refine_diff_density_min -0.276
_refine_diff_density_rms 0.051
_refine_ls_abs_structure_details 'Flack H D (1983), Acta Cryst. A39, 876-881'
_refine_ls_abs_structure_Flack -0.01(2)
_refine_ls_extinction_method none
_refine_ls_goodness_of_fit_ref 1.043
_refine_ls_hydrogen_treatment constr
_refine_ls_matrix_type full
_refine_ls_number_parameters 337
_refine_ls_number_reflns 7190
_refine_ls_number_restraints 0
_refine_ls_restrained_S_all 1.043
_refine_ls_R_factor_all 0.0249
_refine_ls_R_factor_gt 0.0224
_refine_ls_shift/su_max 0.004
_refine_ls_shift/su_mean 0.000
_refine_ls_structure_factor_coef Fsqd
_refine_ls_weighting_details 'calc w=1/[\s^2^(Fo^2^)+(0.0268P)^2^+0.8478P] where P=(Fo^2^+2Fc^2^)/3'
_refine_ls_weighting_scheme calc
_refine_ls_wR_factor_gt 0.0535
_refine_ls_wR_factor_ref 0.0547
_reflns_number_gt 6794
_reflns_number_total 7190
_reflns_threshold_expression I>2\s(I)
_cod_data_source_file c3dt50163a.txt
_cod_data_source_block jfc5_complex5
_cod_depositor_comments
;
The following automatic conversions were performed:

'_symmetry_cell_setting' value 'Orthorhombic' changed to
'orthorhombic' according to
/home/saulius/struct/CIF-dictionaries/cif_core.dic dictionary named
'cif_core.dic' version 2.4.2 from 2011-04-26.

Automatic conversion script
Id: cif_fix_values 1891 2012-01-12 08:04:46Z andrius 
;
_cod_original_sg_symbol_H-M P212121
_cod_database_code 7021596

loop_
_symmetry_equiv_pos_as_xyz
'x, y, z'
'x+1/2, -y+1/2, -z'
'-x, y+1/2, -z+1/2'
'-x+1/2, -y, z+1/2'

loop_
_atom_site_label
_atom_site_type_symbol
_atom_site_fract_x
_atom_site_fract_y
_atom_site_fract_z
_atom_site_U_iso_or_equiv
_atom_site_adp_type
_atom_site_occupancy
_atom_site_symmetry_multiplicity
_atom_site_calc_flag
_atom_site_refinement_flags
Zr1 Zr 0.921311(18) 0.000477(13) 0.908669(4) 0.01400(4) Uani 1 1 d .
Cl1 Cl 1.12562(6) -0.01518(4) 0.963310(15) 0.02816(11) Uani 1 1 d .
Cl2 Cl 1.06171(6) 0.02487(3) 0.840335(14) 0.02504(10) Uani 1 1 d .
Si1 Si 0.60964(6) -0.11106(4) 0.922116(15) 0.01582(10) Uani 1 1 d .
N1 N 0.80210(18) -0.14243(11) 0.90493(5) 0.0149(3) Uani 1 1 d .
C1 C 0.6503(2) 0.03749(13) 0.92535(5) 0.0148(3) Uani 1 1 d .
C2 C 0.6813(2) 0.10208(14) 0.88585(6) 0.0159(4) Uani 1 1 d .
C3 C 0.6340(2) 0.08811(13) 0.84152(6) 0.0176(4) Uani 1 1 d .
H3 H 0.5648 0.0302 0.8341 0.021 Uiso 1 1 calc R
C4 C 0.6862(2) 0.15705(14) 0.80846(6) 0.0187(4) Uani 1 1 d .
C5 C 0.6242(3) 0.13652(15) 0.76150(6) 0.0247(4) Uani 1 1 d .
C6 C 0.7234(4) 0.20090(19) 0.72754(7) 0.0390(6) Uani 1 1 d .
H6A H 0.8256 0.1632 0.7229 0.047 Uiso 1 1 calc R
H6B H 0.6665 0.2018 0.6988 0.047 Uiso 1 1 calc R
C7 C 0.7554(3) 0.31402(19) 0.74133(7) 0.0406(6) Uani 1 1 d .
H7A H 0.6533 0.3517 0.7461 0.049 Uiso 1 1 calc R
H7B H 0.8117 0.3518 0.7171 0.049 Uiso 1 1 calc R
C8 C 0.8548(3) 0.32184(15) 0.78370(6) 0.0244(4) Uani 1 1 d .
C9 C 0.7896(2) 0.24485(14) 0.81903(6) 0.0192(4) Uani 1 1 d .
C10 C 0.8395(2) 0.25866(14) 0.86229(6) 0.0183(4) Uani 1 1 d .
H10 H 0.9089 0.3167 0.8694 0.022 Uiso 1 1 calc R
C11 C 0.7888(2) 0.18779(14) 0.89599(6) 0.0161(4) Uani 1 1 d .
C12 C 0.8208(2) 0.18272(14) 0.94306(6) 0.0166(4) Uani 1 1 d .
C13 C 0.9118(2) 0.24942(13) 0.97131(6) 0.0197(4) Uani 1 1 d .
H13 H 0.9696 0.3091 0.9597 0.024 Uiso 1 1 calc R
C14 C 0.9153(3) 0.22673(13) 1.01546(6) 0.0205(4) Uani 1 1 d .
H14 H 0.9763 0.2716 1.0345 0.025 Uiso 1 1 calc R
C15 C 0.8302(2) 0.13773(14) 1.03404(6) 0.0177(4) Uani 1 1 d .
C16 C 0.7422(2) 0.07225(14) 1.00683(5) 0.0158(4) Uani 1 1 d .
H16 H 0.6875 0.0119 1.0189 0.019 Uiso 1 1 calc R
C17 C 0.7322(2) 0.09402(13) 0.96063(6) 0.0153(3) Uani 1 1 d .
C18 C 0.6425(3) 0.01692(17) 0.74900(6) 0.0383(6) Uani 1 1 d .
H18A H 0.5737 -0.0272 0.7679 0.057 Uiso 1 1 calc R
H18B H 0.7530 -0.0052 0.7532 0.057 Uiso 1 1 calc R
H18C H 0.6124 0.0067 0.7179 0.057 Uiso 1 1 calc R
C19 C 0.4495(3) 0.1680(2) 0.75948(8) 0.0458(6) Uani 1 1 d .
H19A H 0.3897 0.1250 0.7811 0.069 Uiso 1 1 calc R
H19B H 0.4085 0.1541 0.7296 0.069 Uiso 1 1 calc R
H19C H 0.4381 0.2451 0.7665 0.069 Uiso 1 1 calc R
C20 C 0.8495(4) 0.44042(16) 0.79917(8) 0.0429(7) Uani 1 1 d .
H20A H 0.7426 0.4578 0.8097 0.064 Uiso 1 1 calc R
H20B H 0.8769 0.4881 0.7744 0.064 Uiso 1 1 calc R
H20C H 0.9256 0.4510 0.8233 0.064 Uiso 1 1 calc R
C21 C 1.0280(3) 0.29295(19) 0.77488(8) 0.0366(5) Uani 1 1 d .
H21A H 1.0896 0.3024 0.8021 0.055 Uiso 1 1 calc R
H21B H 1.0704 0.3405 0.7517 0.055 Uiso 1 1 calc R
H21C H 1.0352 0.2174 0.7651 0.055 Uiso 1 1 calc R
C22 C 0.8452(3) 0.11752(15) 1.08390(6) 0.0234(4) Uani 1 1 d .
C23 C 0.8062(3) 0.22146(17) 1.10963(7) 0.0336(5) Uani 1 1 d .
H23A H 0.6969 0.2434 1.1033 0.050 Uiso 1 1 calc R
H23B H 0.8788 0.2792 1.1006 0.050 Uiso 1 1 calc R
H23C H 0.8179 0.2081 1.1415 0.050 Uiso 1 1 calc R
C24 C 1.0172(3) 0.08357(19) 1.09342(8) 0.0376(5) Uani 1 1 d .
H24A H 1.0313 0.0733 1.1254 0.056 Uiso 1 1 calc R
H24B H 1.0895 0.1402 1.0830 0.056 Uiso 1 1 calc R
H24C H 1.0404 0.0156 1.0780 0.056 Uiso 1 1 calc R
C25 C 0.7355(3) 0.02710(16) 1.09977(6) 0.0306(5) Uani 1 1 d .
H25A H 0.6256 0.0457 1.0926 0.046 Uiso 1 1 calc R
H25B H 0.7466 0.0183 1.1319 0.046 Uiso 1 1 calc R
H25C H 0.7640 -0.0408 1.0849 0.046 Uiso 1 1 calc R
C26 C 0.5539(3) -0.16899(15) 0.97695(6) 0.0274(5) Uani 1 1 d .
H26A H 0.5191 -0.2441 0.9731 0.041 Uiso 1 1 calc R
H26B H 0.4675 -0.1263 0.9898 0.041 Uiso 1 1 calc R
H26C H 0.6457 -0.1670 0.9968 0.041 Uiso 1 1 calc R
C27 C 0.4497(2) -0.14725(16) 0.88225(6) 0.0251(4) Uani 1 1 d .
H27A H 0.4875 -0.1360 0.8519 0.038 Uiso 1 1 calc R
H27B H 0.3569 -0.1014 0.8876 0.038 Uiso 1 1 calc R
H27C H 0.4205 -0.2234 0.8862 0.038 Uiso 1 1 calc R
C28 C 0.8610(2) -0.24824(14) 0.88817(6) 0.0200(4) Uani 1 1 d .
C29 C 0.8136(3) -0.25872(17) 0.83952(7) 0.0319(5) Uani 1 1 d .
H29A H 0.6981 -0.2644 0.8373 0.048 Uiso 1 1 calc R
H29B H 0.8626 -0.3237 0.8269 0.048 Uiso 1 1 calc R
H29C H 0.8498 -0.1947 0.8232 0.048 Uiso 1 1 calc R
C30 C 1.0410(3) -0.25176(16) 0.89197(7) 0.0286(5) Uani 1 1 d .
H30A H 1.0871 -0.1931 0.8743 0.043 Uiso 1 1 calc R
H30B H 1.0799 -0.3216 0.8810 0.043 Uiso 1 1 calc R
H30C H 1.0719 -0.2429 0.9231 0.043 Uiso 1 1 calc R
C31 C 0.7893(3) -0.34112(15) 0.91495(7) 0.0308(5) Uani 1 1 d .
H31A H 0.8169 -0.3324 0.9463 0.046 Uiso 1 1 calc R
H31B H 0.8312 -0.4102 0.9041 0.046 Uiso 1 1 calc R
H31C H 0.6738 -0.3404 0.9117 0.046 Uiso 1 1 calc R

loop_
_atom_site_aniso_label
_atom_site_aniso_U_11
_atom_site_aniso_U_22
_atom_site_aniso_U_33
_atom_site_aniso_U_23
_atom_site_aniso_U_13
_atom_site_aniso_U_12
Zr1 0.01224(8) 0.01410(7) 0.01567(7) -0.00113(7) 0.00104(6) -0.00028(8)
Cl1 0.0189(2) 0.0370(3) 0.0285(2) -0.0096(2) -0.00782(17) 0.0048(2)
Cl2 0.0272(3) 0.0231(2) 0.0248(2) 0.00286(15) 0.01192(19) 0.00421(18)
Si1 0.0156(3) 0.0163(2) 0.0155(2) -0.00059(16) 0.00082(19) -0.00324(19)
N1 0.0162(8) 0.0137(6) 0.0147(7) -0.0007(5) -0.0002(6) 0.0001(6)
C1 0.0117(9) 0.0174(8) 0.0154(7) -0.0015(6) 0.0006(7) 0.0015(6)
C2 0.0132(9) 0.0162(8) 0.0183(8) 0.0008(6) 0.0033(7) 0.0034(7)
C3 0.0168(10) 0.0169(8) 0.0190(8) 0.0003(6) 0.0001(7) 0.0015(7)
C4 0.0198(11) 0.0189(8) 0.0174(8) 0.0008(7) 0.0012(7) 0.0051(7)
C5 0.0306(12) 0.0269(9) 0.0165(8) 0.0025(7) -0.0033(8) -0.0017(8)
C6 0.0565(18) 0.0428(12) 0.0176(9) 0.0056(9) -0.0022(10) -0.0114(12)
C7 0.0527(18) 0.0427(13) 0.0263(11) 0.0168(9) -0.0033(11) -0.0101(12)
C8 0.0313(13) 0.0221(9) 0.0197(9) 0.0052(7) 0.0037(8) -0.0030(8)
C9 0.0207(11) 0.0156(8) 0.0212(9) 0.0032(7) 0.0046(8) 0.0045(7)
C10 0.0193(11) 0.0144(8) 0.0211(9) 0.0013(7) 0.0029(8) 0.0005(7)
C11 0.0156(10) 0.0149(8) 0.0177(8) -0.0018(6) 0.0024(7) 0.0038(7)
C12 0.0167(10) 0.0147(8) 0.0185(8) -0.0015(6) 0.0026(7) 0.0011(7)
C13 0.0208(11) 0.0166(7) 0.0217(8) -0.0013(6) 0.0037(8) -0.0054(8)
C14 0.0213(11) 0.0183(8) 0.0220(8) -0.0052(6) -0.0005(8) -0.0029(8)
C15 0.0171(10) 0.0179(8) 0.0182(8) -0.0012(6) 0.0005(7) 0.0014(7)
C16 0.015(1) 0.0160(8) 0.0165(8) -0.0005(6) 0.0030(7) 0.0009(7)
C17 0.0114(9) 0.0149(8) 0.0197(8) -0.0015(6) 0.0012(7) 0.0012(6)
C18 0.0571(16) 0.0355(12) 0.0221(9) -0.0060(8) -0.0033(9) -0.0028(11)
C19 0.0360(16) 0.0677(17) 0.0336(12) 0.0065(11) -0.0126(11) 0.0075(13)
C20 0.070(2) 0.0225(10) 0.0358(12) 0.0097(9) 0.0146(12) 0.0012(11)
C21 0.0338(14) 0.0408(12) 0.0354(11) 0.0075(10) 0.0109(10) -0.0051(10)
C22 0.0264(11) 0.0265(9) 0.0175(9) 0.0014(7) -0.0044(8) -0.0068(8)
C23 0.0475(16) 0.0342(11) 0.0190(9) -0.0070(8) 0.0025(10) -0.0136(10)
C24 0.0329(13) 0.0427(12) 0.0371(11) 0.0098(10) -0.0122(11) -0.0075(10)
C25 0.0415(13) 0.0319(11) 0.0183(9) 0.0037(7) -0.0038(8) -0.0130(9)
C26 0.0367(14) 0.0236(9) 0.0220(9) 0.0016(7) 0.0097(9) -0.0083(9)
C27 0.0168(11) 0.0273(9) 0.031(1) -0.0046(8) -0.0040(8) -0.0038(8)
C28 0.0225(11) 0.0136(8) 0.0239(9) -0.0034(7) -0.0006(8) 0.0017(7)
C29 0.0398(15) 0.0289(10) 0.0269(10) -0.0126(9) -0.005(1) 0.0088(10)
C30 0.0231(12) 0.0212(9) 0.0414(11) 0.0002(8) -0.0014(9) 0.0065(8)
C31 0.0310(13) 0.0170(9) 0.0444(12) 0.0048(8) 0.0014(10) -0.0013(8)

loop_
_atom_type_symbol
_atom_type_description
_atom_type_scat_dispersion_real
_atom_type_scat_dispersion_imag
_atom_type_scat_source
C C 0.0033 0.0016 'International Tables Vol C Tables 4.2.6.8 and 6.1.1.4'
H H 0.0000 0.0000 'International Tables Vol C Tables 4.2.6.8 and 6.1.1.4'
N N 0.0061 0.0033 'International Tables Vol C Tables 4.2.6.8 and 6.1.1.4'
Si Si 0.0817 0.0704 'International Tables Vol C Tables 4.2.6.8 and 6.1.1.4'
Cl Cl 0.1484 0.1585 'International Tables Vol C Tables 4.2.6.8 and 6.1.1.4'
Zr Zr -2.9673 0.5597 'International Tables Vol C Tables 4.2.6.8 and 6.1.1.4'

loop_
_geom_angle_atom_site_label_1
_geom_angle_atom_site_label_2
_geom_angle_atom_site_label_3
_geom_angle
N1 Zr1 C1 72.77(6)
N1 Zr1 Cl1 108.93(4)
C1 Zr1 Cl1 124.12(4)
N1 Zr1 Cl2 107.81(4)
C1 Zr1 Cl2 129.14(4)
Cl1 Zr1 Cl2 104.26(2)
N1 Zr1 C2 91.12(6)
C1 Zr1 C2 34.79(5)
Cl1 Zr1 C2 145.13(4)
Cl2 Zr1 C2 95.82(4)
N1 Zr1 C17 96.83(6)
C1 Zr1 C17 34.21(6)
Cl1 Zr1 C17 93.74(4)
Cl2 Zr1 C17 142.30(4)
C2 Zr1 C17 54.75(6)
N1 Zr1 C11 123.46(6)
C1 Zr1 C11 56.48(6)
Cl1 Zr1 C11 118.92(4)
Cl2 Zr1 C11 88.52(4)
C2 Zr1 C11 32.54(6)
C17 Zr1 C11 53.86(5)
N1 Zr1 C12 127.38(6)
C1 Zr1 C12 56.05(6)
Cl1 Zr1 C12 91.71(4)
Cl2 Zr1 C12 113.13(4)
C2 Zr1 C12 53.90(6)
C17 Zr1 C12 32.22(5)
C11 Zr1 C12 32.20(5)
N1 Zr1 Si1 34.39(4)
C1 Zr1 Si1 38.57(4)
Cl1 Zr1 Si1 120.137(19)
Cl2 Zr1 Si1 127.455(17)
C2 Zr1 Si1 63.46(4)
C17 Zr1 Si1 64.53(4)
C11 Zr1 Si1 92.94(5)
C12 Zr1 Si1 93.27(5)
N1 Si1 C27 115.39(8)
N1 Si1 C26 114.39(9)
C27 Si1 C26 107.35(10)
N1 Si1 C1 93.56(8)
C27 Si1 C1 113.73(8)
C26 Si1 C1 112.15(8)
N1 Si1 Zr1 41.08(5)
C27 Si1 Zr1 131.23(7)
C26 Si1 Zr1 121.23(8)
C1 Si1 Zr1 52.75(6)
C28 N1 Si1 127.32(12)
C28 N1 Zr1 128.01(12)
Si1 N1 Zr1 104.53(7)
C17 C1 C2 104.56(15)
C17 C1 Si1 126.81(13)
C2 C1 Si1 121.83(12)
C17 C1 Zr1 77.89(10)
C2 C1 Zr1 76.14(10)
Si1 C1 Zr1 88.69(7)
C3 C2 C11 118.37(16)
C3 C2 C1 131.25(16)
C11 C2 C1 110.17(15)
C3 C2 Zr1 115.71(12)
C11 C2 Zr1 78.26(11)
C1 C2 Zr1 69.07(10)
C4 C3 C2 121.30(17)
C4 C3 H3 119.3
C2 C3 H3 119.3
C3 C4 C9 120.07(16)
C3 C4 C5 117.14(17)
C9 C4 C5 122.76(16)
C19 C5 C4 108.96(17)
C19 C5 C18 109.42(19)
C4 C5 C18 110.67(16)
C19 C5 C6 111.49(19)
C4 C5 C6 110.10(17)
C18 C5 C6 106.18(18)
C7 C6 C5 113.46(19)
C7 C6 H6A 108.9
C5 C6 H6A 108.9
C7 C6 H6B 108.9
C5 C6 H6B 108.9
H6A C6 H6B 107.7
C6 C7 C8 113.16(18)
C6 C7 H7A 108.9
C8 C7 H7A 108.9
C6 C7 H7B 108.9
C8 C7 H7B 108.9
H7A C7 H7B 107.8
C21 C8 C9 108.67(17)
C21 C8 C7 111.33(18)
C9 C8 C7 110.19(18)
C21 C8 C20 107.65(19)
C9 C8 C20 111.70(16)
C7 C8 C20 107.29(19)
C10 C9 C4 119.40(16)
C10 C9 C8 118.13(17)
C4 C9 C8 122.40(16)
C9 C10 C11 120.83(18)
C9 C10 H10 119.6
C11 C10 H10 119.6
C10 C11 C2 119.97(16)
C10 C11 C12 132.74(18)
C2 C11 C12 107.28(15)
C10 C11 Zr1 121.94(12)
C2 C11 Zr1 69.2(1)
C12 C11 Zr1 74.72(10)
C13 C12 C17 120.54(16)
C13 C12 C11 131.96(17)
C17 C12 C11 107.42(16)
C13 C12 Zr1 124.34(13)
C17 C12 Zr1 69.99(9)
C11 C12 Zr1 73.07(10)
C14 C13 C12 118.82(16)
C14 C13 H13 120.6
C12 C13 H13 120.6
C13 C14 C15 122.13(17)
C13 C14 H14 118.9
C15 C14 H14 118.9
C16 C15 C14 119.44(16)
C16 C15 C22 122.49(16)
C14 C15 C22 118.04(16)
C15 C16 C17 120.51(16)
C15 C16 H16 119.7
C17 C16 H16 119.7
C16 C17 C12 118.51(16)
C16 C17 C1 131.12(16)
C12 C17 C1 110.30(15)
C16 C17 Zr1 119.05(12)
C12 C17 Zr1 77.79(10)
C1 C17 Zr1 67.90(9)
C5 C18 H18A 109.5
C5 C18 H18B 109.5
H18A C18 H18B 109.5
C5 C18 H18C 109.5
H18A C18 H18C 109.5
H18B C18 H18C 109.5
C5 C19 H19A 109.5
C5 C19 H19B 109.5
H19A C19 H19B 109.5
C5 C19 H19C 109.5
H19A C19 H19C 109.5
H19B C19 H19C 109.5
C8 C20 H20A 109.5
C8 C20 H20B 109.5
H20A C20 H20B 109.5
C8 C20 H20C 109.5
H20A C20 H20C 109.5
H20B C20 H20C 109.5
C8 C21 H21A 109.5
C8 C21 H21B 109.5
H21A C21 H21B 109.5
C8 C21 H21C 109.5
H21A C21 H21C 109.5
H21B C21 H21C 109.5
C25 C22 C15 112.17(16)
C25 C22 C23 108.84(17)
C15 C22 C23 110.05(16)
C25 C22 C24 108.31(17)
C15 C22 C24 107.81(17)
C23 C22 C24 109.62(18)
C22 C23 H23A 109.5
C22 C23 H23B 109.5
H23A C23 H23B 109.5
C22 C23 H23C 109.5
H23A C23 H23C 109.5
H23B C23 H23C 109.5
C22 C24 H24A 109.5
C22 C24 H24B 109.5
H24A C24 H24B 109.5
C22 C24 H24C 109.5
H24A C24 H24C 109.5
H24B C24 H24C 109.5
C22 C25 H25A 109.5
C22 C25 H25B 109.5
H25A C25 H25B 109.5
C22 C25 H25C 109.5
H25A C25 H25C 109.5
H25B C25 H25C 109.5
Si1 C26 H26A 109.5
Si1 C26 H26B 109.5
H26A C26 H26B 109.5
Si1 C26 H26C 109.5
H26A C26 H26C 109.5
H26B C26 H26C 109.5
Si1 C27 H27A 109.5
Si1 C27 H27B 109.5
H27A C27 H27B 109.5
Si1 C27 H27C 109.5
H27A C27 H27C 109.5
H27B C27 H27C 109.5
N1 C28 C30 109.45(16)
N1 C28 C29 108.29(15)
C30 C28 C29 109.32(18)
N1 C28 C31 110.33(16)
C30 C28 C31 109.49(17)
C29 C28 C31 109.94(17)
C28 C29 H29A 109.5
C28 C29 H29B 109.5
H29A C29 H29B 109.5
C28 C29 H29C 109.5
H29A C29 H29C 109.5
H29B C29 H29C 109.5
C28 C30 H30A 109.5
C28 C30 H30B 109.5
H30A C30 H30B 109.5
C28 C30 H30C 109.5
H30A C30 H30C 109.5
H30B C30 H30C 109.5
C28 C31 H31A 109.5
C28 C31 H31B 109.5
H31A C31 H31B 109.5
C28 C31 H31C 109.5
H31A C31 H31C 109.5
H31B C31 H31C 109.5

loop_
_geom_bond_atom_site_label_1
_geom_bond_atom_site_label_2
_geom_bond_distance
Zr1 N1 2.0346(15)
Zr1 C1 2.3862(18)
Zr1 Cl1 2.3935(6)
Zr1 Cl2 2.3969(5)
Zr1 C2 2.4803(18)
Zr1 C17 2.5181(18)
Zr1 C11 2.5977(18)
Zr1 C12 2.6193(17)
Zr1 Si1 2.9971(7)
Si1 N1 1.7487(16)
Si1 C27 1.862(2)
Si1 C26 1.8629(18)
Si1 C1 1.8689(18)
N1 C28 1.487(2)
C1 C17 1.448(2)
C1 C2 1.458(2)
C2 C3 1.407(2)
C2 C11 1.427(3)
C3 C4 1.383(2)
C3 H3 0.9500
C4 C9 1.428(3)
C4 C5 1.531(2)
C5 C19 1.526(3)
C5 C18 1.532(3)
C5 C6 1.543(3)
C6 C7 1.482(3)
C6 H6A 0.9900
C6 H6B 0.9900
C7 C8 1.532(3)
C7 H7A 0.9900
C7 H7B 0.9900
C8 C21 1.529(3)
C8 C9 1.531(2)
C8 C20 1.537(3)
C9 C10 1.382(3)
C10 C11 1.408(2)
C10 H10 0.9500
C11 C12 1.447(2)
C12 C13 1.412(2)
C12 C17 1.429(2)
C13 C14 1.361(2)
C13 H13 0.9500
C14 C15 1.428(3)
C14 H14 0.9500
C15 C16 1.371(2)
C15 C22 1.530(2)
C16 C17 1.422(2)
C16 H16 0.9500
C18 H18A 0.9800
C18 H18B 0.9800
C18 H18C 0.9800
C19 H19A 0.9800
C19 H19B 0.9800
C19 H19C 0.9800
C20 H20A 0.9800
C20 H20B 0.9800
C20 H20C 0.9800
C21 H21A 0.9800
C21 H21B 0.9800
C21 H21C 0.9800
C22 C25 1.527(3)
C22 C23 1.536(3)
C22 C24 1.539(3)
C23 H23A 0.9800
C23 H23B 0.9800
C23 H23C 0.9800
C24 H24A 0.9800
C24 H24B 0.9800
C24 H24C 0.9800
C25 H25A 0.9800
C25 H25B 0.9800
C25 H25C 0.9800
C26 H26A 0.9800
C26 H26B 0.9800
C26 H26C 0.9800
C27 H27A 0.9800
C27 H27B 0.9800
C27 H27C 0.9800
C28 C30 1.524(3)
C28 C29 1.527(3)
C28 C31 1.528(3)
C29 H29A 0.9800
C29 H29B 0.9800
C29 H29C 0.9800
C30 H30A 0.9800
C30 H30B 0.9800
C30 H30C 0.9800
C31 H31A 0.9800
C31 H31B 0.9800
C31 H31C 0.9800
